data_4131586
loop_
_publ_author_name
'Xi, Yumeng'
'Hartwig, John F.'

_publ_section_title
;
 Mechanistic Studies of Copper-Catalyzed Asymmetric Hydroboration of
 Alkenes.
;
_journal_issue 36
_journal_name_full 'Journal of the American Chemical Society'
_journal_page_first 12758
_journal_page_last 12772
_journal_paper_doi 10.1021/jacs.7b07124
_journal_volume 139
_journal_year 2017
_chemical_absolute_configuration ad
_chemical_formula_sum 'C74 H100 Cl Cu O8 P2'
_chemical_formula_weight 1278.46
_chemical_name_common YX3-287
_chemical_name_systematic 6
_space_group.centring_type primitive

_space_group_crystal_system orthorhombic
_space_group_IT_number 19
_space_group_name_Hall 'P 2ac 2ab'
_space_group_name_H-M_alt 'P 21 21 21'
_atom_sites_solution_hydrogens geom
_atom_sites_solution_primary iterative
_atom_sites_solution_secondary difmap
_audit_creation_method SHELXL-2014/7
_cell_angle_alpha 90
_cell_angle_beta 90
_cell_angle_gamma 90
_cell_formula_units_Z 4
_cell_length_a 13.8472(11)
_cell_length_b 23.0453(15)
_cell_length_c 29.284(2)
_cell_measurement_reflns_used 9827
_cell_measurement_temperature 100(2)
_cell_measurement_theta_max 25.31
_cell_measurement_theta_min 2.40
_cell_volume 9344.9(12)
_computing_cell_refinement 'Bruker SAINT'
_computing_data_collection 'Bruker APEX2'
_computing_data_reduction 'Bruker SAINT'
_computing_molecular_graphics ORTEP-32
_computing_publication_material WinGX
_computing_structure_refinement SHELXL-2014
_computing_structure_solution SHELXT-2014
_diffrn_ambient_temperature 100(2)
_diffrn_detector_area_resol_mean 8.366
_diffrn_measured_fraction_theta_full 1.000
_diffrn_measured_fraction_theta_max 0.999
_diffrn_measurement_device_type 'Bruker APEX-II CCD'
_diffrn_measurement_method '\f and \w scans'
_diffrn_radiation_type MoK\a
_diffrn_radiation_wavelength 0.71073
_diffrn_reflns_av_R_equivalents 0.0630
_diffrn_reflns_av_unetI/netI 0.0943
_diffrn_reflns_Laue_measured_fraction_full 1.000
_diffrn_reflns_Laue_measured_fraction_max 0.999
_diffrn_reflns_limit_h_max 16
_diffrn_reflns_limit_h_min -16
_diffrn_reflns_limit_k_max 27
_diffrn_reflns_limit_k_min -27
_diffrn_reflns_limit_l_max 35
_diffrn_reflns_limit_l_min -35
_diffrn_reflns_number 54649
_diffrn_reflns_point_group_measured_fraction_full 0.997
_diffrn_reflns_point_group_measured_fraction_max 0.995
_diffrn_reflns_theta_full 25.000
_diffrn_reflns_theta_max 25.381
_diffrn_reflns_theta_min 1.391
_diffrn_source 'microfocus sealed tube'
_exptl_absorpt_coefficient_mu 0.336
_exptl_absorpt_correction_T_max 0.928
_exptl_absorpt_correction_T_min 0.844
_exptl_absorpt_correction_type multi-scan
_exptl_absorpt_process_details SADABS
_exptl_crystal_colour colorless
_exptl_crystal_density_diffrn 0.909
_exptl_crystal_description prism
_exptl_crystal_F_000 2736
_exptl_crystal_size_max 0.060
_exptl_crystal_size_mid 0.050
_exptl_crystal_size_min 0.030
_refine_diff_density_max 0.537
_refine_diff_density_min -0.387
_refine_diff_density_rms 0.078
_refine_ls_abs_structure_details
; 
 Flack x determined using 4288 quotients [(I+)-(I-)]/[(I+)+(I-)] 
 (Parsons, Flack and Wagner, Acta Cryst. B69 (2013) 249-259). 
;
_refine_ls_abs_structure_Flack 0.048(7)
_refine_ls_extinction_method none
_refine_ls_goodness_of_fit_ref 1.061
_refine_ls_hydrogen_treatment constr
_refine_ls_matrix_type full
_refine_ls_number_parameters 803
_refine_ls_number_reflns 17071
_refine_ls_number_restraints 0
_refine_ls_restrained_S_all 1.061
_refine_ls_R_factor_all 0.0971
_refine_ls_R_factor_gt 0.0718
_refine_ls_shift/su_max 0.001
_refine_ls_shift/su_mean 0.000
_refine_ls_structure_factor_coef Fsqd
_refine_ls_weighting_details 'w=1/[\s^2^(Fo^2^)+(0.0790P)^2^+14.3681P] where P=(Fo^2^+2Fc^2^)/3'
_refine_ls_weighting_scheme calc
_refine_ls_wR_factor_gt 0.1748
_refine_ls_wR_factor_ref 0.1850
_reflns_Friedel_coverage 0.826
_reflns_Friedel_fraction_full 0.993
_reflns_Friedel_fraction_max 0.990
_reflns_number_gt 12966
_reflns_number_total 17071
_reflns_threshold_expression 'I > 2\s(I)'
_cod_data_source_file ja7b07124_si_002.cif
_cod_data_source_block 6
_cod_original_cell_volume 9344.8(12)
_cod_database_code 4131586
_shelx_shelxl_version_number 2014/7
_shelx_space_group_comment
; 
The symmetry employed for this shelxl refinement is uniquely defined 
by the following loop, which should always be used as a source of 
symmetry information in preference to the above space-group names. 
They are only intended as comments. 
;
_shelx_estimated_absorpt_t_min 0.980
_shelx_estimated_absorpt_t_max 0.990

loop_
_space_group_symop_operation_xyz
'x, y, z'
'-x+1/2, -y, z+1/2'
'-x, y+1/2, -z+1/2'
'x+1/2, -y+1/2, -z'

loop_
_atom_site_label
_atom_site_type_symbol
_atom_site_fract_x
_atom_site_fract_y
_atom_site_fract_z
_atom_site_U_iso_or_equiv
_atom_site_adp_type
_atom_site_occupancy
_atom_site_site_symmetry_order
_atom_site_calc_flag
_atom_site_refinement_flags_posn
_atom_site_refinement_flags_adp
C1 C 0.7455(5) 0.4945(3) 0.3017(2) 0.0218(16) Uani 1 1 d . .
C2 C 0.8018(5) 0.5359(3) 0.2803(2) 0.0200(16) Uani 1 1 d . .
H2 H 0.7763 0.5563 0.2548 0.024 Uiso 1 1 calc R U
C3 C 0.8971(5) 0.5488(3) 0.2954(2) 0.0212(16) Uani 1 1 d . .
C4 C 0.9297(5) 0.5183(3) 0.3336(2) 0.0210(15) Uani 1 1 d . .
C5 C 0.8775(5) 0.4723(3) 0.3538(2) 0.0200(15) Uani 1 1 d . .
C6 C 0.7838(5) 0.4627(3) 0.3365(2) 0.0218(16) Uani 1 1 d . .
H6 H 0.7458 0.4328 0.3498 0.026 Uiso 1 1 calc R U
C7 C 0.9594(6) 0.5918(3) 0.2693(2) 0.0298(19) Uani 1 1 d . .
C8 C 0.9106(7) 0.6145(5) 0.2267(4) 0.059(3) Uani 1 1 d . .
H8A H 0.8956 0.5820 0.2063 0.089 Uiso 1 1 calc R U
H8B H 0.9538 0.6417 0.2111 0.089 Uiso 1 1 calc R U
H8C H 0.8507 0.6345 0.2351 0.089 Uiso 1 1 calc R U
C9 C 1.0546(6) 0.5602(4) 0.2547(3) 0.045(2) Uani 1 1 d . .
H9A H 1.0891 0.5469 0.2820 0.067 Uiso 1 1 calc R U
H9B H 1.0956 0.5871 0.2375 0.067 Uiso 1 1 calc R U
H9C H 1.0387 0.5267 0.2354 0.067 Uiso 1 1 calc R U
C10 C 0.9873(7) 0.6464(4) 0.2991(3) 0.048(2) Uani 1 1 d . .
H10A H 0.9288 0.6633 0.3123 0.072 Uiso 1 1 calc R U
H10B H 1.0195 0.6752 0.2797 0.072 Uiso 1 1 calc R U
H10C H 1.0311 0.6344 0.3236 0.072 Uiso 1 1 calc R U
C11 C 1.0062(6) 0.5681(4) 0.3927(3) 0.037(2) Uani 1 1 d . .
H11A H 0.9504 0.5939 0.3893 0.056 Uiso 1 1 calc R U
H11B H 1.0645 0.5914 0.3977 0.056 Uiso 1 1 calc R U
H11C H 0.9961 0.5423 0.4188 0.056 Uiso 1 1 calc R U
C12 C 0.9144(6) 0.4290(3) 0.3901(3) 0.0293(19) Uani 1 1 d . .
C13 C 1.0230(6) 0.4271(4) 0.3968(3) 0.043(2) Uani 1 1 d . .
H13A H 1.0389 0.3979 0.4200 0.064 Uiso 1 1 calc R U
H13B H 1.0458 0.4653 0.4070 0.064 Uiso 1 1 calc R U
H13C H 1.0543 0.4169 0.3679 0.064 Uiso 1 1 calc R U
C14 C 0.8649(7) 0.4442(5) 0.4358(3) 0.048(2) Uani 1 1 d . .
H14A H 0.8879 0.4179 0.4597 0.071 Uiso 1 1 calc R U
H14B H 0.7948 0.4402 0.4325 0.071 Uiso 1 1 calc R U
H14C H 0.8805 0.4843 0.4442 0.071 Uiso 1 1 calc R U
C15 C 0.8867(7) 0.3676(4) 0.3777(4) 0.057(3) Uani 1 1 d . .
H15A H 0.9119 0.3582 0.3474 0.085 Uiso 1 1 calc R U
H15B H 0.8162 0.3640 0.3776 0.085 Uiso 1 1 calc R U
H15C H 0.9140 0.3407 0.4003 0.085 Uiso 1 1 calc R U
C16 C 0.5463(5) 0.4747(3) 0.3298(2) 0.0217(16) Uani 1 1 d . .
C17 C 0.4834(5) 0.5181(3) 0.3404(2) 0.0213(16) Uani 1 1 d . .
H17 H 0.4825 0.5521 0.3220 0.026 Uiso 1 1 calc R U
C18 C 0.4210(5) 0.5142(3) 0.3768(2) 0.0241(17) Uani 1 1 d . .
C19 C 0.4233(6) 0.4632(3) 0.4020(2) 0.0260(18) Uani 1 1 d . .
C20 C 0.4921(5) 0.4181(3) 0.3945(2) 0.0217(16) Uani 1 1 d . .
C21 C 0.5491(5) 0.4251(3) 0.3565(2) 0.0196(15) Uani 1 1 d . .
H21 H 0.5922 0.3948 0.3483 0.024 Uiso 1 1 calc R U
C22 C 0.3553(6) 0.5686(4) 0.3872(3) 0.0317(19) Uani 1 1 d . .
C23 C 0.4176(7) 0.6221(4) 0.3807(3) 0.041(2) Uani 1 1 d . .
H23A H 0.3819 0.6564 0.3910 0.061 Uiso 1 1 calc R U
H23B H 0.4341 0.6263 0.3484 0.061 Uiso 1 1 calc R U
H23C H 0.4769 0.6181 0.3987 0.061 Uiso 1 1 calc R U
C24 C 0.2737(6) 0.5690(4) 0.3506(3) 0.034(2) Uani 1 1 d . .
H24A H 0.2345 0.6041 0.3541 0.052 Uiso 1 1 calc R U
H24B H 0.2327 0.5346 0.3545 0.052 Uiso 1 1 calc R U
H24C H 0.3025 0.5684 0.3200 0.052 Uiso 1 1 calc R U
C25 C 0.3125(6) 0.5712(4) 0.4343(3) 0.038(2) Uani 1 1 d . .
H25A H 0.3619 0.5608 0.4568 0.057 Uiso 1 1 calc R U
H25B H 0.2585 0.5438 0.4364 0.057 Uiso 1 1 calc R U
H25C H 0.2893 0.6106 0.4404 0.057 Uiso 1 1 calc R U
C26 C 0.2637(6) 0.4337(4) 0.4217(3) 0.039(2) Uani 1 1 d . .
H26A H 0.2374 0.4621 0.4001 0.059 Uiso 1 1 calc R U
H26B H 0.2197 0.4298 0.4477 0.059 Uiso 1 1 calc R U
H26C H 0.2708 0.3961 0.4065 0.059 Uiso 1 1 calc R U
C27 C 0.5109(6) 0.3679(3) 0.4284(3) 0.0289(18) Uani 1 1 d . .
C28 C 0.4197(7) 0.3336(4) 0.4418(3) 0.045(2) Uani 1 1 d . .
H28A H 0.3810 0.3258 0.4144 0.068 Uiso 1 1 calc R U
H28B H 0.3814 0.3563 0.4635 0.068 Uiso 1 1 calc R U
H28C H 0.4386 0.2967 0.4559 0.068 Uiso 1 1 calc R U
C29 C 0.5832(6) 0.3250(4) 0.4098(3) 0.036(2) Uani 1 1 d . .
H29A H 0.5595 0.3091 0.3809 0.054 Uiso 1 1 calc R U
H29B H 0.5920 0.2934 0.4318 0.054 Uiso 1 1 calc R U
H29C H 0.6451 0.3446 0.4047 0.054 Uiso 1 1 calc R U
C30 C 0.5526(7) 0.3957(3) 0.4712(3) 0.0345(19) Uani 1 1 d . .
H30A H 0.5654 0.3656 0.4940 0.052 Uiso 1 1 calc R U
H30B H 0.5063 0.4237 0.4836 0.052 Uiso 1 1 calc R U
H30C H 0.6130 0.4156 0.4636 0.052 Uiso 1 1 calc R U
C31 C 0.6255(5) 0.4194(3) 0.2470(2) 0.0179(15) Uani 1 1 d . .
C32 C 0.7116(6) 0.3996(3) 0.2287(2) 0.0233(17) Uani 1 1 d . .
H32 H 0.7695 0.4192 0.2366 0.028 Uiso 1 1 calc R U
C33 C 0.7173(6) 0.3516(3) 0.1990(3) 0.0281(18) Uani 1 1 d . .
H33 H 0.7772 0.3386 0.1869 0.034 Uiso 1 1 calc R U
C34 C 0.6336(6) 0.3252(3) 0.1886(3) 0.0260(18) Uani 1 1 d . .
C35 C 0.5229(7) 0.2586(4) 0.1738(3) 0.044(2) Uani 1 1 d . .
H35A H 0.5259 0.2286 0.1980 0.053 Uiso 1 1 calc R U
H35B H 0.4895 0.2422 0.1469 0.053 Uiso 1 1 calc R U
C36 C 0.5469(6) 0.3437(3) 0.2066(3) 0.0263(17) Uani 1 1 d . .
C37 C 0.5364(5) 0.3920(3) 0.2339(2) 0.0172(15) Uani 1 1 d . .
C38 C 0.4383(5) 0.4062(3) 0.2505(2) 0.0169(14) Uani 1 1 d . .
C39 C 0.3918(5) 0.3676(3) 0.2790(2) 0.0220(16) Uani 1 1 d . .
C40 C 0.3477(7) 0.2870(4) 0.3150(3) 0.040(2) Uani 1 1 d . .
H40A H 0.3229 0.2581 0.2928 0.048 Uiso 1 1 calc R U
H40B H 0.3654 0.2666 0.3436 0.048 Uiso 1 1 calc R U
C41 C 0.3012(5) 0.3767(3) 0.2962(2) 0.0238(17) Uani 1 1 d . .
C42 C 0.2483(6) 0.4250(3) 0.2842(3) 0.0315(19) Uani 1 1 d . .
H42 H 0.1852 0.4315 0.2958 0.038 Uiso 1 1 calc R U
C43 C 0.2917(5) 0.4633(3) 0.2546(2) 0.0232(16) Uani 1 1 d . .
H43 H 0.2564 0.4968 0.2460 0.028 Uiso 1 1 calc R U
C44 C 0.3834(5) 0.4562(3) 0.2366(2) 0.0166(14) Uani 1 1 d . .
C45 C 0.3380(5) 0.5555(3) 0.1814(2) 0.0208(16) Uani 1 1 d . .
C46 C 0.2691(6) 0.5358(4) 0.1487(3) 0.0291(18) Uani 1 1 d . .
H46 H 0.2706 0.4969 0.1380 0.035 Uiso 1 1 calc R U
C47 C 0.2009(5) 0.5738(4) 0.1330(3) 0.0280(18) Uani 1 1 d . .
C48 C 0.1985(5) 0.6316(3) 0.1491(3) 0.0241(17) Uani 1 1 d . .
C49 C 0.2568(5) 0.6486(3) 0.1858(3) 0.0222(16) Uani 1 1 d . .
C50 C 0.3280(5) 0.6099(3) 0.1989(2) 0.0227(17) Uani 1 1 d . .
H50 H 0.3727 0.6220 0.2216 0.027 Uiso 1 1 calc R U
C51 C 0.1286(6) 0.5486(4) 0.0965(3) 0.035(2) Uani 1 1 d . .
C52 C 0.1752(9) 0.5471(7) 0.0513(4) 0.091(5) Uani 1 1 d . .
H52A H 0.1301 0.5309 0.0288 0.136 Uiso 1 1 calc R U
H52B H 0.2332 0.5229 0.0527 0.136 Uiso 1 1 calc R U
H52C H 0.1930 0.5866 0.0422 0.136 Uiso 1 1 calc R U
C53 C 0.0954(8) 0.4865(5) 0.1121(4) 0.059(3) Uani 1 1 d . .
H53A H 0.0679 0.4657 0.0859 0.088 Uiso 1 1 calc R U
H53B H 0.0465 0.4901 0.1361 0.088 Uiso 1 1 calc R U
H53C H 0.1511 0.4649 0.1239 0.088 Uiso 1 1 calc R U
C54 C 0.0306(7) 0.5789(5) 0.0953(3) 0.053(3) Uani 1 1 d . .
H54A H 0.0384 0.6182 0.0832 0.079 Uiso 1 1 calc R U
H54B H 0.0041 0.5809 0.1263 0.079 Uiso 1 1 calc R U
H54C H -0.0136 0.5570 0.0757 0.079 Uiso 1 1 calc R U
C55 C 0.1760(8) 0.7046(5) 0.0944(3) 0.058(3) Uani 1 1 d . .
H55A H 0.2226 0.7318 0.1077 0.088 Uiso 1 1 calc R U
H55B H 0.1258 0.7263 0.0782 0.088 Uiso 1 1 calc R U
H55C H 0.2094 0.6788 0.0730 0.088 Uiso 1 1 calc R U
C56 C 0.2515(5) 0.7074(3) 0.2120(3) 0.0264(18) Uani 1 1 d . .
C57 C 0.1598(6) 0.7419(4) 0.2052(3) 0.035(2) Uani 1 1 d . .
H57A H 0.1039 0.7176 0.2127 0.053 Uiso 1 1 calc R U
H57B H 0.1554 0.7545 0.1733 0.053 Uiso 1 1 calc R U
H57C H 0.1606 0.7760 0.2252 0.053 Uiso 1 1 calc R U
C58 C 0.3374(6) 0.7469(3) 0.1986(3) 0.0330(19) Uani 1 1 d . .
H58A H 0.3318 0.7578 0.1663 0.049 Uiso 1 1 calc R U
H58B H 0.3982 0.7260 0.2034 0.049 Uiso 1 1 calc R U
H58C H 0.3367 0.7820 0.2175 0.049 Uiso 1 1 calc R U
C59 C 0.2589(5) 0.6939(3) 0.2634(3) 0.0286(18) Uani 1 1 d . .
H59A H 0.2362 0.7274 0.2810 0.043 Uiso 1 1 calc R U
H59B H 0.3263 0.6857 0.2713 0.043 Uiso 1 1 calc R U
H59C H 0.2189 0.6601 0.2706 0.043 Uiso 1 1 calc R U
C60 C 0.4908(5) 0.4761(3) 0.1528(2) 0.0222(16) Uani 1 1 d . .
C61 C 0.4441(6) 0.4342(3) 0.1267(2) 0.0262(16) Uani 1 1 d . .
H61 H 0.3815 0.4215 0.1355 0.031 Uiso 1 1 calc R U
C62 C 0.4864(7) 0.4106(4) 0.0882(3) 0.043(2) Uani 1 1 d . .
C63 C 0.5854(6) 0.4288(4) 0.0787(3) 0.037(2) Uani 1 1 d . .
C64 C 0.6307(6) 0.4711(4) 0.1032(3) 0.037(2) Uani 1 1 d . .
C65 C 0.5814(5) 0.4952(3) 0.1401(2) 0.0207(16) Uani 1 1 d . .
H65 H 0.6110 0.5256 0.1569 0.025 Uiso 1 1 calc R U
C66 C 0.4261(7) 0.3718(5) 0.0562(3) 0.051(3) Uani 1 1 d . .
C67 C 0.4382(13) 0.3880(7) 0.0075(4) 0.115(6) Uani 1 1 d . .
H67A H 0.3905 0.3673 -0.0110 0.173 Uiso 1 1 calc R U
H67B H 0.5034 0.3776 -0.0026 0.173 Uiso 1 1 calc R U
H67C H 0.4287 0.4299 0.0041 0.173 Uiso 1 1 calc R U
C68 C 0.4647(18) 0.3088(8) 0.0560(7) 0.174(11) Uani 1 1 d . .
H68A H 0.4954 0.3003 0.0854 0.262 Uiso 1 1 calc R U
H68B H 0.5122 0.3044 0.0314 0.262 Uiso 1 1 calc R U
H68C H 0.4110 0.2819 0.0510 0.262 Uiso 1 1 calc R U
C69 C 0.3278(13) 0.3646(14) 0.0751(9) 0.27(2) Uani 1 1 d . .
H69A H 0.2942 0.4021 0.0746 0.404 Uiso 1 1 calc R U
H69B H 0.3320 0.3506 0.1066 0.404 Uiso 1 1 calc R U
H69C H 0.2919 0.3365 0.0565 0.404 Uiso 1 1 calc R U
C70 C 0.6802(15) 0.3516(8) 0.0535(7) 0.151(8) Uani 1 1 d . .
H70A H 0.7365 0.3612 0.0724 0.226 Uiso 1 1 calc R U
H70B H 0.7017 0.3325 0.0254 0.226 Uiso 1 1 calc R U
H70C H 0.6374 0.3255 0.0704 0.226 Uiso 1 1 calc R U
C71 C 0.7328(6) 0.4957(4) 0.0912(3) 0.038(2) Uani 1 1 d . .
C72 C 0.8058(10) 0.4704(8) 0.1221(9) 0.187(12) Uani 1 1 d . .
H72A H 0.8331 0.4354 0.1082 0.280 Uiso 1 1 calc R U
H72B H 0.7753 0.4604 0.1513 0.280 Uiso 1 1 calc R U
H72C H 0.8573 0.4988 0.1274 0.280 Uiso 1 1 calc R U
C73 C 0.7351(13) 0.5607(8) 0.1066(8) 0.169(11) Uani 1 1 d . .
H73A H 0.8022 0.5727 0.1116 0.254 Uiso 1 1 calc R U
H73B H 0.6985 0.5651 0.1350 0.254 Uiso 1 1 calc R U
H73C H 0.7062 0.5851 0.0828 0.254 Uiso 1 1 calc R U
C74 C 0.7447(15) 0.5058(11) 0.0445(6) 0.180(11) Uani 1 1 d . .
H74A H 0.8089 0.5222 0.0390 0.270 Uiso 1 1 calc R U
H74B H 0.6953 0.5331 0.0339 0.270 Uiso 1 1 calc R U
H74C H 0.7383 0.4691 0.0278 0.270 Uiso 1 1 calc R U
O1 O 1.0174(4) 0.5349(2) 0.35279(16) 0.0254(12) Uani 1 1 d . .
O2 O 0.3582(4) 0.4535(2) 0.43785(17) 0.0267(12) Uani 1 1 d . .
O3 O 0.6176(4) 0.2775(2) 0.16185(18) 0.0334(13) Uani 1 1 d . .
O4 O 0.4727(4) 0.3093(2) 0.19021(18) 0.0297(13) Uani 1 1 d . .
O5 O 0.4313(4) 0.3178(2) 0.29621(18) 0.0293(12) Uani 1 1 d . .
O6 O 0.2772(4) 0.3305(2) 0.32370(19) 0.0347(14) Uani 1 1 d . .
O7 O 0.1320(4) 0.6702(2) 0.13066(18) 0.0347(13) Uani 1 1 d . .
O8 O 0.6316(5) 0.4014(3) 0.0427(2) 0.0532(18) Uani 1 1 d . .
P1 P 0.62345(13) 0.48674(8) 0.27962(6) 0.0178(4) Uani 1 1 d . .
P2 P 0.43841(14) 0.51245(8) 0.20252(6) 0.0198(4) Uani 1 1 d . .
Cl1 Cl 0.58553(17) 0.65135(9) 0.24880(11) 0.0624(8) Uani 1 1 d . .
Cu1 Cu 0.55458(6) 0.55924(4) 0.24079(3) 0.0219(2) Uani 1 1 d . .

loop_
_atom_site_aniso_label
_atom_site_aniso_U_11
_atom_site_aniso_U_22
_atom_site_aniso_U_33
_atom_site_aniso_U_23
_atom_site_aniso_U_13
_atom_site_aniso_U_12
C1 0.018(4) 0.025(4) 0.022(4) -0.004(3) 0.002(3) -0.005(3)
C2 0.013(4) 0.027(4) 0.020(4) 0.002(3) 0.000(3) -0.001(3)
C3 0.017(4) 0.021(4) 0.026(4) -0.002(3) -0.001(3) -0.007(3)
C4 0.010(4) 0.030(4) 0.023(4) -0.005(3) 0.002(3) -0.006(3)
C5 0.014(4) 0.019(4) 0.026(4) -0.002(3) 0.001(3) -0.002(3)
C6 0.015(4) 0.022(4) 0.028(4) 0.002(3) 0.001(3) -0.004(3)
C7 0.024(5) 0.038(5) 0.028(4) 0.006(3) -0.002(3) -0.010(3)
C8 0.039(6) 0.073(7) 0.067(7) 0.022(6) -0.007(5) -0.020(5)
C9 0.031(5) 0.062(6) 0.041(5) -0.001(5) 0.008(4) -0.016(5)
C10 0.032(5) 0.053(6) 0.059(6) 0.001(5) 0.003(5) -0.008(4)
C11 0.029(5) 0.050(6) 0.033(5) -0.008(4) -0.010(4) -0.002(4)
C12 0.027(5) 0.027(5) 0.034(4) 0.006(3) -0.005(3) -0.002(3)
C13 0.035(5) 0.041(6) 0.052(6) 0.013(4) -0.010(4) -0.002(4)
C14 0.037(5) 0.061(6) 0.045(5) 0.019(5) -0.003(4) -0.002(5)
C15 0.039(6) 0.043(6) 0.089(8) 0.018(5) -0.015(6) -0.001(5)
C16 0.014(4) 0.023(4) 0.028(4) -0.002(3) -0.004(3) -0.002(3)
C17 0.020(4) 0.020(4) 0.024(4) 0.006(3) 0.000(3) 0.002(3)
C18 0.014(4) 0.035(5) 0.023(4) -0.005(3) -0.004(3) 0.006(3)
C19 0.034(5) 0.028(4) 0.017(4) -0.004(3) 0.002(3) 0.002(3)
C20 0.019(4) 0.024(4) 0.022(4) 0.001(3) 0.001(3) -0.008(3)
C21 0.012(4) 0.021(4) 0.026(4) -0.006(3) -0.004(3) 0.001(3)
C22 0.028(5) 0.034(5) 0.033(4) 0.004(4) 0.002(3) 0.004(4)
C23 0.041(6) 0.041(5) 0.040(5) -0.013(4) 0.009(4) 0.008(4)
C24 0.027(5) 0.037(5) 0.039(5) 0.003(4) 0.002(4) 0.014(4)
C25 0.028(5) 0.034(5) 0.052(5) 0.002(4) 0.009(4) 0.007(4)
C26 0.027(5) 0.058(6) 0.033(5) 0.005(4) 0.002(4) 0.005(4)
C27 0.030(5) 0.032(5) 0.024(4) 0.003(3) 0.007(3) 0.004(4)
C28 0.048(6) 0.043(6) 0.045(5) 0.009(4) 0.002(4) -0.006(4)
C29 0.041(6) 0.029(5) 0.039(5) 0.004(4) 0.004(4) 0.003(4)
C30 0.032(5) 0.034(5) 0.038(4) 0.010(4) 0.007(4) 0.004(4)
C31 0.022(4) 0.014(3) 0.018(4) 0.002(3) -0.001(3) -0.002(3)
C32 0.023(4) 0.022(4) 0.025(4) 0.002(3) -0.001(3) -0.001(3)
C33 0.021(4) 0.036(5) 0.028(4) 0.001(4) -0.002(3) 0.009(3)
C34 0.028(5) 0.019(4) 0.030(4) -0.003(3) -0.005(3) 0.008(3)
C35 0.053(6) 0.021(5) 0.058(6) -0.012(4) -0.015(5) 0.010(4)
C36 0.027(4) 0.020(4) 0.032(4) 0.003(3) -0.008(4) 0.002(3)
C37 0.012(4) 0.016(4) 0.024(4) 0.000(3) -0.003(3) -0.002(3)
C38 0.015(4) 0.016(3) 0.019(4) 0.000(3) 0.003(3) -0.003(3)
C39 0.019(4) 0.019(4) 0.028(4) 0.001(3) -0.004(3) -0.005(3)
C40 0.046(6) 0.026(5) 0.048(5) 0.014(4) -0.003(4) -0.008(4)
C41 0.019(4) 0.028(4) 0.024(4) 0.001(3) 0.003(3) -0.004(3)
C42 0.027(5) 0.036(5) 0.031(4) 0.003(4) 0.006(4) -0.002(4)
C43 0.017(4) 0.031(4) 0.022(4) -0.002(3) 0.003(3) 0.001(3)
C44 0.016(4) 0.013(3) 0.020(3) -0.002(3) -0.003(3) -0.003(3)
C45 0.018(4) 0.021(4) 0.023(4) 0.005(3) 0.005(3) 0.000(3)
C46 0.028(5) 0.028(4) 0.031(4) 0.001(3) -0.003(3) -0.003(3)
C47 0.017(4) 0.041(5) 0.026(4) 0.001(4) -0.008(3) -0.001(3)
C48 0.023(4) 0.020(4) 0.029(4) 0.010(3) 0.001(3) 0.003(3)
C49 0.013(4) 0.019(4) 0.035(4) 0.005(3) 0.003(3) 0.002(3)
C50 0.021(4) 0.022(4) 0.025(4) 0.003(3) -0.001(3) -0.008(3)
C51 0.034(5) 0.034(5) 0.038(5) -0.006(4) -0.018(4) 0.006(4)
C52 0.059(8) 0.162(15) 0.051(7) -0.015(8) -0.006(6) -0.009(9)
C53 0.057(7) 0.056(7) 0.064(7) -0.001(6) -0.014(5) -0.011(5)
C54 0.035(6) 0.072(7) 0.052(6) -0.006(5) -0.005(4) -0.007(5)
C55 0.065(8) 0.063(7) 0.047(6) 0.004(5) -0.005(5) 0.020(6)
C56 0.018(4) 0.026(4) 0.035(5) 0.000(3) 0.000(3) 0.001(3)
C57 0.031(5) 0.037(5) 0.038(5) 0.006(4) -0.002(4) 0.002(4)
C58 0.035(5) 0.027(5) 0.036(5) -0.001(4) 0.006(4) -0.004(4)
C59 0.020(4) 0.023(4) 0.043(5) 0.004(4) 0.004(4) 0.002(3)
C60 0.015(4) 0.020(4) 0.031(4) 0.010(3) 0.001(3) 0.003(3)
C61 0.019(4) 0.034(4) 0.026(4) -0.001(3) -0.001(3) 0.002(4)
C62 0.033(5) 0.057(6) 0.039(5) -0.005(4) -0.005(4) 0.008(4)
C63 0.030(5) 0.049(6) 0.033(5) 0.007(4) 0.003(4) 0.007(4)
C64 0.029(5) 0.055(6) 0.028(4) 0.012(4) -0.004(4) 0.005(4)
C65 0.011(4) 0.026(4) 0.026(4) 0.006(3) 0.000(3) 0.001(3)
C66 0.043(7) 0.055(7) 0.055(6) -0.018(5) -0.001(5) 0.005(5)
C67 0.139(14) 0.139(14) 0.068(9) 0.001(9) -0.057(10) -0.018(12)
C68 0.22(3) 0.146(18) 0.154(18) 0.041(14) -0.117(18) -0.073(17)
C69 0.070(13) 0.43(4) 0.30(3) -0.31(3) 0.060(16) -0.065(19)
C70 0.151(19) 0.131(17) 0.170(19) -0.045(15) 0.074(15) -0.004(15)
C71 0.020(5) 0.054(6) 0.041(5) 0.010(4) 0.003(4) -0.004(4)
C72 0.036(9) 0.177(19) 0.35(3) 0.18(2) 0.010(13) -0.009(10)
C73 0.119(15) 0.128(15) 0.26(3) -0.075(17) 0.123(17) -0.066(13)
C74 0.140(17) 0.29(3) 0.110(14) 0.027(16) 0.025(12) -0.140(19)
O1 0.018(3) 0.031(3) 0.028(3) -0.003(2) -0.002(2) -0.008(2)
O2 0.021(3) 0.033(3) 0.026(3) 0.002(2) 0.008(2) 0.002(2)
O3 0.029(3) 0.031(3) 0.040(3) -0.009(3) -0.003(3) 0.005(3)
O4 0.024(3) 0.024(3) 0.040(3) -0.008(2) -0.007(2) 0.003(2)
O5 0.027(3) 0.022(3) 0.038(3) 0.009(2) -0.003(3) -0.008(2)
O6 0.030(3) 0.035(3) 0.040(3) 0.010(3) 0.005(3) -0.006(3)
O7 0.038(4) 0.030(3) 0.036(3) 0.011(3) -0.003(3) 0.003(3)
O8 0.037(4) 0.078(5) 0.045(4) -0.006(4) 0.011(3) 0.014(4)
P1 0.0117(9) 0.0209(10) 0.0208(9) 0.0000(8) 0.0002(7) -0.0028(7)
P2 0.0166(10) 0.0208(10) 0.0220(9) 0.0017(7) -0.0001(8) -0.0015(8)
Cl1 0.0474(15) 0.0197(11) 0.120(2) 0.0010(13) -0.0190(15) -0.0077(9)
Cu1 0.0161(4) 0.0212(4) 0.0286(5) 0.0046(4) -0.0037(4) -0.0026(4)

loop_
_atom_type_symbol
_atom_type_description
_atom_type_scat_dispersion_real
_atom_type_scat_dispersion_imag
_atom_type_scat_source
C C 0.0033 0.0016 'International Tables Vol C Tables 4.2.6.8 and 6.1.1.4'
H H 0.0000 0.0000 'International Tables Vol C Tables 4.2.6.8 and 6.1.1.4'
O O 0.0106 0.0060 'International Tables Vol C Tables 4.2.6.8 and 6.1.1.4'
P P 0.1023 0.0942 'International Tables Vol C Tables 4.2.6.8 and 6.1.1.4'
Cl Cl 0.1484 0.1585 'International Tables Vol C Tables 4.2.6.8 and 6.1.1.4'
Cu Cu 0.3201 1.2651 'International Tables Vol C Tables 4.2.6.8 and 6.1.1.4'

loop_
_geom_angle_atom_site_label_1
_geom_angle_atom_site_label_2
_geom_angle_atom_site_label_3
_geom_angle
C6 C1 C2 119.4(7)
C6 C1 P1 125.1(6)
C2 C1 P1 115.6(5)
C1 C2 C3 121.7(7)
C1 C2 H2 119.1
C3 C2 H2 119.1
C4 C3 C2 116.4(6)
C4 C3 C7 123.2(6)
C2 C3 C7 120.3(6)
O1 C4 C3 117.9(6)
O1 C4 C5 118.9(6)
C3 C4 C5 123.2(6)
C6 C5 C4 116.0(6)
C6 C5 C12 116.7(6)
C4 C5 C12 127.1(6)
C1 C6 C5 122.8(7)
C1 C6 H6 118.6
C5 C6 H6 118.6
C8 C7 C3 112.8(7)
C8 C7 C9 108.2(7)
C3 C7 C9 108.2(6)
C8 C7 C10 106.8(7)
C3 C7 C10 112.3(6)
C9 C7 C10 108.3(6)
C7 C8 H8A 109.5
C7 C8 H8B 109.5
H8A C8 H8B 109.5
C7 C8 H8C 109.5
H8A C8 H8C 109.5
H8B C8 H8C 109.5
C7 C9 H9A 109.5
C7 C9 H9B 109.5
H9A C9 H9B 109.5
C7 C9 H9C 109.5
H9A C9 H9C 109.5
H9B C9 H9C 109.5
C7 C10 H10A 109.5
C7 C10 H10B 109.5
H10A C10 H10B 109.5
C7 C10 H10C 109.5
H10A C10 H10C 109.5
H10B C10 H10C 109.5
O1 C11 H11A 109.5
O1 C11 H11B 109.5
H11A C11 H11B 109.5
O1 C11 H11C 109.5
H11A C11 H11C 109.5
H11B C11 H11C 109.5
C15 C12 C13 104.8(7)
C15 C12 C14 107.9(8)
C13 C12 C14 109.5(7)
C15 C12 C5 110.9(7)
C13 C12 C5 115.9(7)
C14 C12 C5 107.7(6)
C12 C13 H13A 109.5
C12 C13 H13B 109.5
H13A C13 H13B 109.5
C12 C13 H13C 109.5
H13A C13 H13C 109.5
H13B C13 H13C 109.5
C12 C14 H14A 109.5
C12 C14 H14B 109.5
H14A C14 H14B 109.5
C12 C14 H14C 109.5
H14A C14 H14C 109.5
H14B C14 H14C 109.5
C12 C15 H15A 109.5
C12 C15 H15B 109.5
H15A C15 H15B 109.5
C12 C15 H15C 109.5
H15A C15 H15C 109.5
H15B C15 H15C 109.5
C17 C16 C21 119.6(7)
C17 C16 P1 116.3(5)
C21 C16 P1 124.1(5)
C16 C17 C18 122.0(7)
C16 C17 H17 119.0
C18 C17 H17 119.0
C17 C18 C19 117.0(7)
C17 C18 C22 117.3(7)
C19 C18 C22 125.7(7)
C18 C19 O2 121.2(6)
C18 C19 C20 123.3(7)
O2 C19 C20 115.5(6)
C21 C20 C19 115.1(6)
C21 C20 C27 120.7(7)
C19 C20 C27 123.9(6)
C20 C21 C16 122.6(7)
C20 C21 H21 118.7
C16 C21 H21 118.7
C25 C22 C23 107.8(7)
C25 C22 C24 110.2(7)
C23 C22 C24 108.8(7)
C25 C22 C18 115.8(6)
C23 C22 C18 107.1(6)
C24 C22 C18 106.9(6)
C22 C23 H23A 109.5
C22 C23 H23B 109.5
H23A C23 H23B 109.5
C22 C23 H23C 109.5
H23A C23 H23C 109.5
H23B C23 H23C 109.5
C22 C24 H24A 109.5
C22 C24 H24B 109.5
H24A C24 H24B 109.5
C22 C24 H24C 109.5
H24A C24 H24C 109.5
H24B C24 H24C 109.5
C22 C25 H25A 109.5
C22 C25 H25B 109.5
H25A C25 H25B 109.5
C22 C25 H25C 109.5
H25A C25 H25C 109.5
H25B C25 H25C 109.5
O2 C26 H26A 109.5
O2 C26 H26B 109.5
H26A C26 H26B 109.5
O2 C26 H26C 109.5
H26A C26 H26C 109.5
H26B C26 H26C 109.5
C29 C27 C30 108.7(7)
C29 C27 C28 107.4(7)
C30 C27 C28 108.5(7)
C29 C27 C20 111.8(6)
C30 C27 C20 106.2(6)
C28 C27 C20 114.2(7)
C27 C28 H28A 109.5
C27 C28 H28B 109.5
H28A C28 H28B 109.5
C27 C28 H28C 109.5
H28A C28 H28C 109.5
H28B C28 H28C 109.5
C27 C29 H29A 109.5
C27 C29 H29B 109.5
H29A C29 H29B 109.5
C27 C29 H29C 109.5
H29A C29 H29C 109.5
H29B C29 H29C 109.5
C27 C30 H30A 109.5
C27 C30 H30B 109.5
H30A C30 H30B 109.5
C27 C30 H30C 109.5
H30A C30 H30C 109.5
H30B C30 H30C 109.5
C32 C31 C37 119.4(6)
C32 C31 P1 119.8(5)
C37 C31 P1 120.0(5)
C31 C32 C33 123.1(7)
C31 C32 H32 118.4
C33 C32 H32 118.4
C34 C33 C32 116.5(7)
C34 C33 H33 121.8
C32 C33 H33 121.8
C33 C34 O3 129.3(7)
C33 C34 C36 121.7(7)
O3 C34 C36 109.0(7)
O3 C35 O4 106.1(6)
O3 C35 H35A 110.5
O4 C35 H35A 110.5
O3 C35 H35B 110.5
O4 C35 H35B 110.5
H35A C35 H35B 108.7
C37 C36 C34 124.3(7)
C37 C36 O4 125.9(7)
C34 C36 O4 109.7(6)
C36 C37 C31 114.8(6)
C36 C37 C38 117.8(6)
C31 C37 C38 127.0(6)
C39 C38 C44 116.1(6)
C39 C38 C37 118.9(6)
C44 C38 C37 124.8(6)
O5 C39 C41 111.1(6)
O5 C39 C38 125.3(7)
C41 C39 C38 123.4(7)
O6 C40 O5 105.5(6)
O6 C40 H40A 110.6
O5 C40 H40A 110.6
O6 C40 H40B 110.6
O5 C40 H40B 110.6
H40A C40 H40B 108.8
C39 C41 O6 108.5(6)
C39 C41 C42 121.2(7)
O6 C41 C42 130.3(7)
C43 C42 C41 116.5(7)
C43 C42 H42 121.7
C41 C42 H42 121.7
C42 C43 C44 124.4(7)
C42 C43 H43 117.8
C44 C43 H43 117.8
C43 C44 C38 118.2(6)
C43 C44 P2 120.9(5)
C38 C44 P2 120.5(5)
C50 C45 C46 118.6(7)
C50 C45 P2 116.9(5)
C46 C45 P2 124.5(6)
C47 C46 C45 118.9(7)
C47 C46 H46 120.5
C45 C46 H46 120.5
C46 C47 C48 120.4(7)
C46 C47 C51 115.6(7)
C48 C47 C51 124.0(7)
O7 C48 C49 120.1(7)
O7 C48 C47 119.2(7)
C49 C48 C47 120.5(6)
C50 C49 C48 116.3(7)
C50 C49 C56 117.3(7)
C48 C49 C56 126.4(6)
C45 C50 C49 124.2(7)
C45 C50 H50 117.9
C49 C50 H50 117.9
C52 C51 C54 112.2(8)
C52 C51 C53 111.6(9)
C54 C51 C53 99.4(8)
C52 C51 C47 109.9(8)
C54 C51 C47 114.3(7)
C53 C51 C47 109.0(7)
C51 C52 H52A 109.5
C51 C52 H52B 109.5
H52A C52 H52B 109.5
C51 C52 H52C 109.5
H52A C52 H52C 109.5
H52B C52 H52C 109.5
C51 C53 H53A 109.5
C51 C53 H53B 109.5
H53A C53 H53B 109.5
C51 C53 H53C 109.5
H53A C53 H53C 109.5
H53B C53 H53C 109.5
C51 C54 H54A 109.5
C51 C54 H54B 109.5
H54A C54 H54B 109.5
C51 C54 H54C 109.5
H54A C54 H54C 109.5
H54B C54 H54C 109.5
O7 C55 H55A 109.5
O7 C55 H55B 109.5
H55A C55 H55B 109.5
O7 C55 H55C 109.5
H55A C55 H55C 109.5
H55B C55 H55C 109.5
C57 C56 C59 106.9(6)
C57 C56 C58 107.7(6)
C59 C56 C58 108.4(6)
C57 C56 C49 115.6(6)
C59 C56 C49 107.6(6)
C58 C56 C49 110.5(6)
C56 C57 H57A 109.5
C56 C57 H57B 109.5
H57A C57 H57B 109.5
C56 C57 H57C 109.5
H57A C57 H57C 109.5
H57B C57 H57C 109.5
C56 C58 H58A 109.5
C56 C58 H58B 109.5
H58A C58 H58B 109.5
C56 C58 H58C 109.5
H58A C58 H58C 109.5
H58B C58 H58C 109.5
C56 C59 H59A 109.5
C56 C59 H59B 109.5
H59A C59 H59B 109.5
C56 C59 H59C 109.5
H59A C59 H59C 109.5
H59B C59 H59C 109.5
C65 C60 C61 119.6(7)
C65 C60 P2 115.5(6)
C61 C60 P2 124.8(6)
C62 C61 C60 121.7(8)
C62 C61 H61 119.2
C60 C61 H61 119.2
C61 C62 C63 116.1(8)
C61 C62 C66 119.7(8)
C63 C62 C66 123.9(8)
C64 C63 O8 120.9(8)
C64 C63 C62 122.5(8)
O8 C63 C62 116.6(8)
C63 C64 C65 117.8(8)
C63 C64 C71 123.9(8)
C65 C64 C71 118.2(8)
C60 C65 C64 121.9(7)
C60 C65 H65 119.1
C64 C65 H65 119.1
C69 C66 C67 119.4(16)
C69 C66 C62 109.6(10)
C67 C66 C62 112.1(10)
C69 C66 C68 102.5(17)
C67 C66 C68 101.2(12)
C62 C66 C68 111.2(10)
C66 C67 H67A 109.5
C66 C67 H67B 109.5
H67A C67 H67B 109.5
C66 C67 H67C 109.5
H67A C67 H67C 109.5
H67B C67 H67C 109.5
C66 C68 H68A 109.5
C66 C68 H68B 109.5
H68A C68 H68B 109.5
C66 C68 H68C 109.5
H68A C68 H68C 109.5
H68B C68 H68C 109.5
C66 C69 H69A 109.5
C66 C69 H69B 109.5
H69A C69 H69B 109.5
C66 C69 H69C 109.5
H69A C69 H69C 109.5
H69B C69 H69C 109.5
O8 C70 H70A 109.5
O8 C70 H70B 109.5
H70A C70 H70B 109.5
O8 C70 H70C 109.5
H70A C70 H70C 109.5
H70B C70 H70C 109.5
C74 C71 C72 125.8(15)
C74 C71 C64 112.8(10)
C72 C71 C64 109.7(8)
C74 C71 C73 96.9(15)
C72 C71 C73 100.7(14)
C64 C71 C73 107.5(8)
C71 C72 H72A 109.5
C71 C72 H72B 109.5
H72A C72 H72B 109.5
C71 C72 H72C 109.5
H72A C72 H72C 109.5
H72B C72 H72C 109.5
C71 C73 H73A 109.5
C71 C73 H73B 109.5
H73A C73 H73B 109.5
C71 C73 H73C 109.5
H73A C73 H73C 109.5
H73B C73 H73C 109.5
C71 C74 H74A 109.5
C71 C74 H74B 109.5
H74A C74 H74B 109.5
C71 C74 H74C 109.5
H74A C74 H74C 109.5
H74B C74 H74C 109.5
C4 O1 C11 112.9(6)
C19 O2 C26 112.5(5)
C34 O3 C35 104.7(6)
C36 O4 C35 102.8(6)
C39 O5 C40 103.3(6)
C41 O6 C40 106.0(6)
C48 O7 C55 110.7(6)
C70 O8 C63 115.8(10)
C1 P1 C31 104.8(3)
C1 P1 C16 105.7(3)
C31 P1 C16 107.4(3)
C1 P1 Cu1 120.2(2)
C31 P1 Cu1 112.1(2)
C16 P1 Cu1 105.7(2)
C44 P2 C45 104.9(3)
C44 P2 C60 106.2(3)
C45 P2 C60 106.4(3)
C44 P2 Cu1 111.9(2)
C45 P2 Cu1 117.2(2)
C60 P2 Cu1 109.5(3)
Cl1 Cu1 P1 126.15(9)
Cl1 Cu1 P2 131.68(9)
P1 Cu1 P2 101.62(7)

loop_
_geom_bond_atom_site_label_1
_geom_bond_atom_site_label_2
_geom_bond_distance
C1 C6 1.364(10)
C1 C2 1.382(10)
C1 P1 1.818(7)
C2 C3 1.423(10)
C2 H2 0.9500
C3 C4 1.395(10)
C3 C7 1.521(10)
C4 O1 1.391(8)
C4 C5 1.412(10)
C5 C6 1.409(10)
C5 C12 1.544(10)
C6 H6 0.9500
C7 C8 1.512(12)
C7 C9 1.565(12)
C7 C10 1.579(12)
C8 H8A 0.9800
C8 H8B 0.9800
C8 H8C 0.9800
C9 H9A 0.9800
C9 H9B 0.9800
C9 H9C 0.9800
C10 H10A 0.9800
C10 H10B 0.9800
C10 H10C 0.9800
C11 O1 1.406(9)
C11 H11A 0.9800
C11 H11B 0.9800
C11 H11C 0.9800
C12 C15 1.511(12)
C12 C13 1.516(12)
C12 C14 1.544(12)
C13 H13A 0.9800
C13 H13B 0.9800
C13 H13C 0.9800
C14 H14A 0.9800
C14 H14B 0.9800
C14 H14C 0.9800
C15 H15A 0.9800
C15 H15B 0.9800
C15 H15C 0.9800
C16 C17 1.363(10)
C16 C21 1.386(10)
C16 P1 1.837(7)
C17 C18 1.376(10)
C17 H17 0.9500
C18 C19 1.388(10)
C18 C22 1.578(11)
C19 O2 1.401(9)
C19 C20 1.426(10)
C20 C21 1.373(10)
C20 C27 1.547(11)
C21 H21 0.9500
C22 C25 1.502(11)
C22 C23 1.516(12)
C22 C24 1.559(11)
C23 H23A 0.9800
C23 H23B 0.9800
C23 H23C 0.9800
C24 H24A 0.9800
C24 H24B 0.9800
C24 H24C 0.9800
C25 H25A 0.9800
C25 H25B 0.9800
C25 H25C 0.9800
C26 O2 1.465(10)
C26 H26A 0.9800
C26 H26B 0.9800
C26 H26C 0.9800
C27 C29 1.508(11)
C27 C30 1.522(11)
C27 C28 1.542(12)
C28 H28A 0.9800
C28 H28B 0.9800
C28 H28C 0.9800
C29 H29A 0.9800
C29 H29B 0.9800
C29 H29C 0.9800
C30 H30A 0.9800
C30 H30B 0.9800
C30 H30C 0.9800
C31 C32 1.384(10)
C31 C37 1.438(9)
C31 P1 1.823(7)
C32 C33 1.411(10)
C32 H32 0.9500
C33 C34 1.343(11)
C33 H33 0.9500
C34 O3 1.369(9)
C34 C36 1.379(11)
C35 O3 1.425(11)
C35 O4 1.442(9)
C35 H35A 0.9900
C35 H35B 0.9900
C36 C37 1.377(10)
C36 O4 1.383(9)
C37 C38 1.480(9)
C38 C39 1.381(9)
C38 C44 1.438(9)
C39 O5 1.366(9)
C39 C41 1.368(10)
C40 O6 1.423(10)
C40 O5 1.465(10)
C40 H40A 0.9900
C40 H40B 0.9900
C41 O6 1.377(9)
C41 C42 1.378(11)
C42 C43 1.374(10)
C42 H42 0.9500
C43 C44 1.384(9)
C43 H43 0.9500
C44 P2 1.806(7)
C45 C50 1.361(10)
C45 C46 1.427(10)
C45 P2 1.817(7)
C46 C47 1.368(11)
C46 H46 0.9500
C47 C48 1.414(11)
C47 C51 1.574(10)
C48 O7 1.391(9)
C48 C49 1.400(11)
C49 C50 1.384(10)
C49 C56 1.559(11)
C50 H50 0.9500
C51 C52 1.474(14)
C51 C54 1.527(13)
C51 C53 1.571(13)
C52 H52A 0.9800
C52 H52B 0.9800
C52 H52C 0.9800
C53 H53A 0.9800
C53 H53B 0.9800
C53 H53C 0.9800
C54 H54A 0.9800
C54 H54B 0.9800
C54 H54C 0.9800
C55 O7 1.460(11)
C55 H55A 0.9800
C55 H55B 0.9800
C55 H55C 0.9800
C56 C57 1.511(11)
C56 C59 1.541(11)
C56 C58 1.550(11)
C57 H57A 0.9800
C57 H57B 0.9800
C57 H57C 0.9800
C58 H58A 0.9800
C58 H58B 0.9800
C58 H58C 0.9800
C59 H59A 0.9800
C59 H59B 0.9800
C59 H59C 0.9800
C60 C65 1.381(10)
C60 C61 1.392(10)
C60 P2 1.828(8)
C61 C62 1.380(11)
C61 H61 0.9500
C62 C63 1.461(13)
C62 C66 1.541(13)
C63 C64 1.362(13)
C63 O8 1.385(10)
C64 C65 1.394(11)
C64 C71 1.563(12)
C65 H65 0.9500
C66 C69 1.48(2)
C66 C67 1.484(17)
C66 C68 1.55(2)
C67 H67A 0.9800
C67 H67B 0.9800
C67 H67C 0.9800
C68 H68A 0.9800
C68 H68B 0.9800
C68 H68C 0.9800
C69 H69A 0.9800
C69 H69B 0.9800
C69 H69C 0.9800
C70 O8 1.37(2)
C70 H70A 0.9800
C70 H70B 0.9800
C70 H70C 0.9800
C71 C74 1.396(18)
C71 C72 1.478(18)
C71 C73 1.567(19)
C72 H72A 0.9800
C72 H72B 0.9800
C72 H72C 0.9800
C73 H73A 0.9800
C73 H73B 0.9800
C73 H73C 0.9800
C74 H74A 0.9800
C74 H74B 0.9800
C74 H74C 0.9800
P1 Cu1 2.235(2)
P2 Cu1 2.238(2)
Cl1 Cu1 2.178(2)
